data_7701873
loop_
_publ_author_name
'Alvarez-Miguel, Lucia'
'\'Alvarez-Miguel, Ines'
'Mart\'in \'Alvarez, Jose Miguel'
'Alvarez, Celedonio M.'
'Rogez, Guillaume'
'Garc\'ia-Rodr\'iguez, Ra\'ul'
'Miguel, Daniel'

_publ_section_title
;
 Copper complexes for the promotion of iminopyridine ligands derived from
 \b-alanine and self-aldol additions: Relaxivity and cytotoxic properties
;
_journal_name_full 'Dalton Transactions'
_journal_paper_doi 10.1039/C9DT03822A
_journal_year 2019
_chemical_formula_moiety 'C9 H10 Cl2 Cu N2 O2, H2 O'
_chemical_formula_sum 'C9 H12 Cl2 Cu N2 O3'
_chemical_formula_weight 330.65
_space_group_crystal_system monoclinic
_space_group_IT_number 14
_space_group_name_Hall '-P 2yn'
_space_group_name_H-M_alt 'P 1 21/n 1'
_atom_sites_solution_hydrogens mixed
_atom_sites_solution_primary direct
_audit_creation_date 2016-07-30
_audit_creation_method
;
Olex2 1.2
(compiled 2016.02.19 svn.r3266 for OlexSys, GUI svn.r5155)
;
_audit_update_record
;
2019-09-24 deposited with the CCDC.	2019-11-11 downloaded from the CCDC.
;
_cell_angle_alpha 90
_cell_angle_beta 111.485(5)
_cell_angle_gamma 90
_cell_formula_units_Z 4
_cell_length_a 8.8843(4)
_cell_length_b 14.8928(5)
_cell_length_c 10.1346(4)
_cell_measurement_reflns_used 2404
_cell_measurement_temperature 293(2)
_cell_measurement_theta_max 28.0200
_cell_measurement_theta_min 2.7300
_cell_volume 1247.75(10)
_computing_cell_refinement
;
CrysAlisPro, Agilent Technologies,
Version 1.171.37.35 (release 13-08-2014 CrysAlis171 .NET)
(compiled Aug 13 2014,18:06:01)
;
_computing_data_collection
;
CrysAlisPro, Agilent Technologies,
Version 1.171.37.35 (release 13-08-2014 CrysAlis171 .NET)
(compiled Aug 13 2014,18:06:01)
;
_computing_data_reduction
;
CrysAlisPro, Agilent Technologies,
Version 1.171.37.35 (release 13-08-2014 CrysAlis171 .NET)
(compiled Aug 13 2014,18:06:01)
;
_computing_molecular_graphics 'Olex2 (Dolomanov et al., 2009)'
_computing_publication_material 'Olex2 (Dolomanov et al., 2009)'
_computing_structure_refinement 'ShelXL (Sheldrick, 2015)'
_computing_structure_solution 'SIR2004 (Burla et al., 2007)'
_diffrn_ambient_temperature 293(2)
_diffrn_detector 'CCD plate'
_diffrn_detector_area_resol_mean 10.4757
_diffrn_detector_type Atlas
_diffrn_measured_fraction_theta_full 1.000
_diffrn_measured_fraction_theta_max 0.877
_diffrn_measurement_details
;
#__ type_ start__ end____ width___ exp.time_
  1 omega -111.00  -78.00   1.0000   55.5100
omega____ theta____ kappa____ phi______ frames
    -      -19.7470  -37.0000  150.0000 33

#__ type_ start__ end____ width___ exp.time_
  2 omega  -24.00  116.00   1.0000   55.5100
omega____ theta____ kappa____ phi______ frames
    -       21.5439   77.0000 -180.0000 140

#__ type_ start__ end____ width___ exp.time_
  3 omega   73.00  118.00   1.0000   55.5100
omega____ theta____ kappa____ phi______ frames
    -       21.5439  144.0000  161.0000 45
;
_diffrn_measurement_device 'four-circle diffractometer'
_diffrn_measurement_device_type 'SuperNova, Dual, Cu at zero, Atlas'
_diffrn_measurement_method '\w scans'
_diffrn_orient_matrix_UB_11 0.0224024000
_diffrn_orient_matrix_UB_12 0.0335664000
_diffrn_orient_matrix_UB_13 0.0533466000
_diffrn_orient_matrix_UB_21 0.0296258000
_diffrn_orient_matrix_UB_22 -0.0336534000
_diffrn_orient_matrix_UB_23 0.0527588000
_diffrn_orient_matrix_UB_31 0.0773550000
_diffrn_orient_matrix_UB_32 0.0031433000
_diffrn_orient_matrix_UB_33 -0.0050778000
_diffrn_radiation_monochromator mirror
_diffrn_radiation_probe x-ray
_diffrn_radiation_type MoK\a
_diffrn_radiation_wavelength 0.71073
_diffrn_reflns_av_R_equivalents 0.0185
_diffrn_reflns_av_unetI/netI 0.0378
_diffrn_reflns_Laue_measured_fraction_full 1.000
_diffrn_reflns_Laue_measured_fraction_max 0.877
_diffrn_reflns_limit_h_max 10
_diffrn_reflns_limit_h_min -11
_diffrn_reflns_limit_k_max 18
_diffrn_reflns_limit_k_min -10
_diffrn_reflns_limit_l_max 13
_diffrn_reflns_limit_l_min -5
_diffrn_reflns_number 5007
_diffrn_reflns_point_group_measured_fraction_full 1.000
_diffrn_reflns_point_group_measured_fraction_max 0.877
_diffrn_reflns_theta_full 26.000
_diffrn_reflns_theta_max 28.607
_diffrn_reflns_theta_min 2.556
_diffrn_source 'SuperNova (Mo) X-ray Source'
_exptl_absorpt_coefficient_mu 2.175
_exptl_absorpt_correction_T_max 0.856
_exptl_absorpt_correction_T_min 0.725
_exptl_absorpt_correction_type analytical
_exptl_absorpt_process_details
;
CrysAlisPro, Agilent Technologies,
Version 1.171.37.35 (release 13-08-2014 CrysAlis171 .NET)
(compiled Aug 13 2014,18:06:01)
Analytical numeric absorption correction using a multifaceted crystal
			model based on expressions derived by R.C. Clark & J.S. Reid.
(Clark, R. C. & Reid, J. S. (1995). Acta Cryst. A51, 887-897)
Empirical absorption correction using spherical harmonics,
 implemented in SCALE3 ABSPACK scaling algorithm.
;
_exptl_crystal_colour green
_exptl_crystal_colour_primary green
_exptl_crystal_density_diffrn 1.760
_exptl_crystal_description plate
_exptl_crystal_F_000 668
_exptl_crystal_size_max 0.1999
_exptl_crystal_size_mid 0.1625
_exptl_crystal_size_min 0.0821
_refine_diff_density_max 0.489
_refine_diff_density_min -0.361
_refine_diff_density_rms 0.070
_refine_ls_extinction_method none
_refine_ls_goodness_of_fit_ref 1.047
_refine_ls_hydrogen_treatment constr
_refine_ls_matrix_type full
_refine_ls_number_parameters 158
_refine_ls_number_reflns 2804
_refine_ls_number_restraints 0
_refine_ls_restrained_S_all 1.047
_refine_ls_R_factor_all 0.0554
_refine_ls_R_factor_gt 0.0388
_refine_ls_shift/su_max 0.001
_refine_ls_shift/su_mean 0.000
_refine_ls_structure_factor_coef Fsqd
_refine_ls_weighting_details 'w=1/[\s^2^(Fo^2^)+(0.0321P)^2^+0.7815P] where P=(Fo^2^+2Fc^2^)/3'
_refine_ls_weighting_scheme calc
_refine_ls_wR_factor_gt 0.0795
_refine_ls_wR_factor_ref 0.0868
_reflns_Friedel_coverage 0.000
_reflns_number_gt 2204
_reflns_number_total 2804
_reflns_threshold_expression 'I > 2\s(I)'
_cod_data_source_file c9dt03822a2.cif
_cod_data_source_block Compound_5_dm332ca
_cod_original_cell_volume 1247.76(10)
_cod_database_code 7701873
_chemical_oxdiff_formula 'C9 H9 N2 O2 Cl2 Cu1'
_shelx_space_group_comment
;
The symmetry employed for this shelxl refinement is uniquely defined
by the following loop, which should always be used as a source of
symmetry information in preference to the above space-group names.
They are only intended as comments.
;
_reflns_odcompleteness_completeness 99.96
_reflns_odcompleteness_iscentric 1
_reflns_odcompleteness_theta 26.32
_olex2_refinement_description
;
1. Fixed Uiso
 At 1.2 times of:
  All C(H) groups, All C(H,H) groups
 At 1.5 times of:
  All O(H) groups, All O(H,H) groups
2.a Free rotating group:
 O90(H90A,H90B)
2.b Secondary CH2 refined with riding coordinates:
 C17(H17A,H17B), C18(H18A,H18B)
2.c Aromatic/amide H refined with riding coordinates:
 C11(H11), C12(H12), C13(H13), C14(H14), C16(H16)
2.d Idealised tetrahedral OH refined as rotating group:
 O2(H2)
;
_shelx_shelxl_version_number 2014/7
_olex2_submission_special_instructions 'No special instructions were received'

loop_
_space_group_symop_operation_xyz
'x, y, z'
'-x+1/2, y+1/2, -z+1/2'
'-x, -y, -z'
'x-1/2, -y-1/2, z-1/2'

loop_
_atom_site_label
_atom_site_type_symbol
_atom_site_fract_x
_atom_site_fract_y
_atom_site_fract_z
_atom_site_U_iso_or_equiv
_atom_site_adp_type
_atom_site_occupancy
_atom_site_site_symmetry_order
_atom_site_calc_flag
_atom_site_refinement_flags_posn
Cu1 Cu 0.83487(5) 0.43829(2) 0.84235(4) 0.03453(13) Uani 1 1 d .
Cl1 Cl 0.85579(11) 0.45919(6) 1.07005(8) 0.0429(2) Uani 1 1 d .
Cl2 Cl 0.64230(11) 0.54487(6) 0.75952(9) 0.0506(2) Uani 1 1 d .
N1 N 0.8492(3) 0.41896(15) 0.6491(2) 0.0289(5) Uani 1 1 d .
N2 N 0.9837(3) 0.32993(16) 0.8862(3) 0.0321(6) Uani 1 1 d .
O1 O 1.1219(3) 0.19486(17) 1.2783(3) 0.0520(6) Uani 1 1 d .
O2 O 0.8673(3) 0.15710(19) 1.2341(3) 0.0585(7) Uani 1 1 d .
H2 H 0.9049 0.1395 1.3164 0.088 Uiso 1 1 calc GR
C11 C 0.7762(4) 0.4641(2) 0.5293(3) 0.0407(8) Uani 1 1 d .
H11 H 0.7054 0.5102 0.5287 0.049 Uiso 1 1 calc R
C12 C 0.8018(4) 0.4449(2) 0.4058(3) 0.0452(8) Uani 1 1 d .
H12 H 0.7486 0.4775 0.3236 0.054 Uiso 1 1 calc R
C13 C 0.9055(4) 0.3779(2) 0.4057(3) 0.0456(8) Uani 1 1 d .
H13 H 0.9255 0.3648 0.3239 0.055 Uiso 1 1 calc R
C14 C 0.9810(4) 0.3295(2) 0.5287(4) 0.0433(8) Uani 1 1 d .
H14 H 1.0513 0.2828 0.5307 0.052 Uiso 1 1 calc R
C15 C 0.9502(4) 0.35154(19) 0.6478(3) 0.0320(7) Uani 1 1 d .
C16 C 1.0196(4) 0.3042(2) 0.7825(3) 0.0377(7) Uani 1 1 d .
H16 H 1.0891 0.2559 0.7920 0.045 Uiso 1 1 calc R
C17 C 1.0539(4) 0.2814(2) 1.0214(3) 0.0415(8) Uani 1 1 d .
H17A H 1.1035 0.3237 1.0977 0.050 Uiso 1 1 calc R
H17B H 1.1372 0.2406 1.0172 0.050 Uiso 1 1 calc R
C18 C 0.9233(4) 0.2287(2) 1.0508(3) 0.0423(8) Uani 1 1 d .
H18A H 0.8314 0.2676 1.0377 0.051 Uiso 1 1 calc R
H18B H 0.8873 0.1797 0.9835 0.051 Uiso 1 1 calc R
C19 C 0.9837(4) 0.1917(2) 1.1988(3) 0.0371(7) Uani 1 1 d .
O90 O 0.9895(4) 0.1107(2) 1.5016(4) 0.0757(9) Uani 1 1 d .
H90A H 0.9435 0.0894 1.5551 0.114 Uiso 1 1 d G
H90B H 1.0776 0.0829 1.5163 0.114 Uiso 1 1 d G

loop_
_atom_site_aniso_label
_atom_site_aniso_U_11
_atom_site_aniso_U_22
_atom_site_aniso_U_33
_atom_site_aniso_U_23
_atom_site_aniso_U_13
_atom_site_aniso_U_12
Cu1 0.0414(2) 0.0418(2) 0.0220(2) 0.00261(16) 0.01360(16) 0.00795(17)
Cl1 0.0535(5) 0.0545(5) 0.0245(4) -0.0029(3) 0.0188(4) -0.0038(4)
Cl2 0.0538(5) 0.0609(6) 0.0387(5) 0.0037(4) 0.0187(4) 0.0224(4)
N1 0.0310(13) 0.0327(13) 0.0226(12) 0.0017(10) 0.0092(11) 0.0029(10)
N2 0.0313(13) 0.0389(14) 0.0240(13) 0.0071(11) 0.0077(11) 0.0011(11)
O1 0.0410(14) 0.0696(17) 0.0363(14) 0.0168(12) 0.0035(11) -0.0019(12)
O2 0.0469(15) 0.0721(18) 0.0530(17) 0.0213(14) 0.0142(13) -0.0085(13)
C11 0.048(2) 0.0414(18) 0.0320(18) 0.0037(14) 0.0143(16) 0.0119(15)
C12 0.060(2) 0.051(2) 0.0246(16) 0.0071(15) 0.0148(16) 0.0061(17)
C13 0.062(2) 0.054(2) 0.0264(17) -0.0029(16) 0.0224(17) 0.0017(18)
C14 0.045(2) 0.049(2) 0.040(2) -0.0021(16) 0.0209(17) 0.0093(15)
C15 0.0345(16) 0.0348(16) 0.0271(16) 0.0013(12) 0.0116(13) 0.0008(13)
C16 0.0347(17) 0.0388(17) 0.0394(19) 0.0044(14) 0.0133(15) 0.0070(13)
C17 0.0386(18) 0.0509(19) 0.0309(17) 0.0134(15) 0.0079(15) 0.0055(15)
C18 0.0443(19) 0.0440(18) 0.0304(17) 0.0062(15) 0.0037(15) -0.0058(15)
C19 0.0437(19) 0.0317(16) 0.0337(18) 0.0027(13) 0.0116(16) -0.0012(14)
O90 0.085(2) 0.076(2) 0.087(2) 0.0348(18) 0.057(2) 0.0183(17)

loop_
_atom_type_symbol
_atom_type_description
_atom_type_scat_dispersion_real
_atom_type_scat_dispersion_imag
_atom_type_scat_source
C C 0.0033 0.0016 'International Tables Vol C Tables 4.2.6.8 and 6.1.1.4'
H H 0.0000 0.0000 'International Tables Vol C Tables 4.2.6.8 and 6.1.1.4'
Cl Cl 0.1484 0.1585 'International Tables Vol C Tables 4.2.6.8 and 6.1.1.4'
Cu Cu 0.3201 1.2651 'International Tables Vol C Tables 4.2.6.8 and 6.1.1.4'
N N 0.0061 0.0033 'International Tables Vol C Tables 4.2.6.8 and 6.1.1.4'
O O 0.0106 0.0060 'International Tables Vol C Tables 4.2.6.8 and 6.1.1.4'

loop_
_exptl_crystal_face_index_h
_exptl_crystal_face_index_k
_exptl_crystal_face_index_l
_exptl_crystal_face_perp_dist
_exptl_oxdiff_crystal_face_indexfrac_h
_exptl_oxdiff_crystal_face_indexfrac_k
_exptl_oxdiff_crystal_face_indexfrac_l
_exptl_oxdiff_crystal_face_x
_exptl_oxdiff_crystal_face_y
_exptl_oxdiff_crystal_face_z
-10 -10 0 0.0441 -10.0125 -10.0196 -0.0013 -0.5607 0.0405 -0.8060
3 19 -5 0.0745 3.0132 19.0503 -5.0097 0.4397 -0.8161 0.3184
-4 -14 11 0.0619 -4.0160 -14.0369 11.0273 0.0271 0.9352 -0.4108
11 -1 -11 0.0710 11.0163 -1.0093 -11.0314 -0.3756 -0.2217 0.9050
2 16 -9 0.1143 2.0138 16.0436 -9.0212 0.1024 -0.9562 0.2520
-10 9 0 0.0741 -10.0051 9.0322 0.0030 0.0792 -0.6002 -0.7456
10 -10 1 0.0374 10.0041 -10.0351 0.9995 -0.0594 0.6868 0.7372
2 -15 -10 0.0949 2.0025 -15.0406 -10.0310 -0.9951 0.0363 0.1586
-8 11 11 0.0667 -8.0098 11.0342 11.0334 0.7795 -0.0265 -0.6409
10 10 0 0.0381 10.0125 10.0196 0.0013 0.5607 -0.0405 0.8060

loop_
_geom_angle_atom_site_label_1
_geom_angle_atom_site_label_2
_geom_angle_atom_site_label_3
_geom_angle
Cl2 Cu1 Cl1 92.89(3)
N1 Cu1 Cl1 172.28(7)
N1 Cu1 Cl2 92.73(7)
N1 Cu1 N2 80.36(9)
N2 Cu1 Cl1 94.72(7)
N2 Cu1 Cl2 169.87(8)
C11 N1 Cu1 128.8(2)
C11 N1 C15 118.1(3)
C15 N1 Cu1 113.06(19)
C16 N2 Cu1 113.6(2)
C16 N2 C17 118.4(3)
C17 N2 Cu1 127.9(2)
C19 O2 H2 109.5
N1 C11 H11 118.8
N1 C11 C12 122.4(3)
C12 C11 H11 118.8
C11 C12 H12 120.3
C13 C12 C11 119.3(3)
C13 C12 H12 120.3
C12 C13 H13 120.4
C12 C13 C14 119.2(3)
C14 C13 H13 120.4
C13 C14 H14 120.6
C15 C14 C13 118.7(3)
C15 C14 H14 120.6
N1 C15 C14 122.3(3)
N1 C15 C16 113.9(3)
C14 C15 C16 123.8(3)
N2 C16 C15 118.9(3)
N2 C16 H16 120.5
C15 C16 H16 120.5
N2 C17 H17A 109.6
N2 C17 H17B 109.6
N2 C17 C18 110.1(3)
H17A C17 H17B 108.2
C18 C17 H17A 109.6
C18 C17 H17B 109.6
C17 C18 H18A 109.3
C17 C18 H18B 109.3
H18A C18 H18B 108.0
C19 C18 C17 111.5(3)
C19 C18 H18A 109.3
C19 C18 H18B 109.3
O1 C19 O2 123.1(3)
O1 C19 C18 124.2(3)
O2 C19 C18 112.7(3)
H90A O90 H90B 109.5

loop_
_geom_bond_atom_site_label_1
_geom_bond_atom_site_label_2
_geom_bond_distance
Cu1 Cl1 2.2677(8)
Cu1 Cl2 2.2582(9)
Cu1 N1 2.029(2)
Cu1 N2 2.030(2)
N1 C11 1.330(4)
N1 C15 1.350(4)
N2 C16 1.264(4)
N2 C17 1.471(4)
O1 C19 1.197(4)
O2 H2 0.8200
O2 C19 1.318(4)
C11 H11 0.9300
C11 C12 1.382(4)
C12 H12 0.9300
C12 C13 1.357(5)
C13 H13 0.9300
C13 C14 1.383(5)
C14 H14 0.9300
C14 C15 1.372(4)
C15 C16 1.457(4)
C16 H16 0.9300
C17 H17A 0.9700
C17 H17B 0.9700
C17 C18 1.517(4)
C18 H18A 0.9700
C18 H18B 0.9700
C18 C19 1.500(4)
O90 H90A 0.8500
O90 H90B 0.8500

loop_
_geom_torsion_atom_site_label_1
_geom_torsion_atom_site_label_2
_geom_torsion_atom_site_label_3
_geom_torsion_atom_site_label_4
_geom_torsion
Cu1 N1 C11 C12 177.9(2)
Cu1 N1 C15 C14 -177.8(2)
Cu1 N1 C15 C16 3.3(3)
Cu1 N2 C16 C15 -1.5(4)
Cu1 N2 C17 C18 71.0(3)
N1 C11 C12 C13 -0.3(6)
N1 C15 C16 N2 -1.2(4)
N2 C17 C18 C19 -169.9(3)
C11 N1 C15 C14 0.9(5)
C11 N1 C15 C16 -177.9(3)
C11 C12 C13 C14 1.1(5)
C12 C13 C14 C15 -0.9(5)
C13 C14 C15 N1 -0.2(5)
C13 C14 C15 C16 178.6(3)
C14 C15 C16 N2 179.9(3)
C15 N1 C11 C12 -0.7(5)
C16 N2 C17 C18 -110.3(3)
C17 N2 C16 C15 179.7(3)
C17 C18 C19 O1 -7.6(5)
C17 C18 C19 O2 170.7(3)
